data_4511079
loop_
_publ_author_name
'Roy, Sandipan'
'Mahata, Goutam'
'Biradha, Kumar'

_publ_section_title
;
 Cocrystal and Salts of 2,2&#x2032;,6,6&#x2032;-Tetracarboxybiphenyl with
 Bis(pyridyl) Derivatives: Eight-fold Interpenetrated Diamondoid and
 Layered Networks
;
_journal_issue 12
_journal_name_full 'Crystal Growth &amp; Design'
_journal_page_first 5006
_journal_paper_doi 10.1021/cg901132g
_journal_volume 9
_journal_year 2009
_chemical_formula_sum 'C40 H30 N4 O8'
_chemical_formula_weight 694.68
_chemical_name_systematic
; 
 ? 
;
_space_group_IT_number 15
_symmetry_cell_setting monoclinic
_symmetry_space_group_name_Hall '-C 2yc'
_symmetry_space_group_name_H-M 'C 1 2/c 1'
_atom_sites_solution_hydrogens geom
_atom_sites_solution_primary direct
_atom_sites_solution_secondary difmap
_audit_creation_method SHELXL-97
_cell_angle_alpha 90.00
_cell_angle_beta 92.652(4)
_cell_angle_gamma 90.00
_cell_formula_units_Z 4
_cell_length_a 10.5299(15)
_cell_length_b 16.484(2)
_cell_length_c 20.026(3)
_cell_measurement_reflns_used 3541
_cell_measurement_temperature 293(2)
_cell_measurement_theta_max 26.36
_cell_measurement_theta_min 2.04
_cell_volume 3472.3(8)
_computing_structure_refinement 'SHELXL-97 (Sheldrick, 1997)'
_computing_structure_solution 'SHELXS-97 (Sheldrick, 1990)'
_diffrn_ambient_temperature 293(2)
_diffrn_measured_fraction_theta_full 0.996
_diffrn_measured_fraction_theta_max 0.996
_diffrn_measurement_device_type 'Bruker CCD APEX-2'
_diffrn_measurement_method hemisphere
_diffrn_radiation_monochromator graphite
_diffrn_radiation_source 'fine-focus sealed tube'
_diffrn_radiation_type MoK\a
_diffrn_radiation_wavelength 0.71073
_diffrn_reflns_av_R_equivalents 0.0618
_diffrn_reflns_av_sigmaI/netI 0.0445
_diffrn_reflns_limit_h_max 13
_diffrn_reflns_limit_h_min -13
_diffrn_reflns_limit_k_max 20
_diffrn_reflns_limit_k_min -20
_diffrn_reflns_limit_l_max 25
_diffrn_reflns_limit_l_min -24
_diffrn_reflns_number 22240
_diffrn_reflns_theta_full 26.36
_diffrn_reflns_theta_max 26.36
_diffrn_reflns_theta_min 2.04
_exptl_absorpt_coefficient_mu 0.094
_exptl_absorpt_correction_T_max 0.985
_exptl_absorpt_correction_T_min 0.980
_exptl_absorpt_correction_type empirical
_exptl_absorpt_process_details sadabs
_exptl_crystal_colour colorless
_exptl_crystal_density_diffrn 1.329
_exptl_crystal_density_meas ?
_exptl_crystal_density_method 'not measured'
_exptl_crystal_description needles
_exptl_crystal_F_000 1448
_exptl_crystal_size_max 0.26
_exptl_crystal_size_mid 0.18
_exptl_crystal_size_min 0.16
_refine_diff_density_max 0.457
_refine_diff_density_min -0.285
_refine_diff_density_rms 0.037
_refine_ls_extinction_method none
_refine_ls_goodness_of_fit_ref 0.996
_refine_ls_hydrogen_treatment mixed
_refine_ls_matrix_type full
_refine_ls_number_parameters 241
_refine_ls_number_reflns 3541
_refine_ls_number_restraints 0
_refine_ls_restrained_S_all 0.996
_refine_ls_R_factor_all 0.1226
_refine_ls_R_factor_gt 0.0604
_refine_ls_shift/su_max 0.054
_refine_ls_shift/su_mean 0.002
_refine_ls_structure_factor_coef Fsqd
_refine_ls_weighting_details 'calc w=1/[\s^2^(Fo^2^)+(0.0611P)^2^+4.2467P] where P=(Fo^2^+2Fc^2^)/3'
_refine_ls_weighting_scheme calc
_refine_ls_wR_factor_gt 0.1361
_refine_ls_wR_factor_ref 0.1695
_reflns_number_gt 1961
_reflns_number_total 3541
_reflns_threshold_expression >2sigma(I)
_cod_data_source_file cg901132g_si_002.cif
_cod_data_source_block 3
_cod_depositor_comments
;
The following automatic conversions were performed:

'_symmetry_cell_setting' value 'Monoclinic' changed to 'monoclinic'
according to
/usr/data/users/saulius/automatic-downloads/retrospective/ACS/lib/dictionaries/cif_core.dic
dictionary named 'cif_core.dic' version 2.4.2 from 2011-04-26.

Automatic conversion script
Id: cif_fix_values 2281 2013-09-26 08:29:07Z andrius 

The following automatic conversions were performed:

'_exptl_crystal_density_meas' value 'not measured' was changed to '?'
- the value is perceived as not measured.

Automatic conversion script
Id: cif_fix_values 3008 2015-01-20 13:52:24Z robertas 
;
_cod_original_cell_volume 3472.2(9)
_cod_original_sg_symbol_H-M C2/c
_cod_database_code 4511079

loop_
_symmetry_equiv_pos_as_xyz
'x, y, z'
'-x, y, -z+1/2'
'x+1/2, y+1/2, z'
'-x+1/2, y+1/2, -z+1/2'
'-x, -y, -z'
'x, -y, z-1/2'
'-x+1/2, -y+1/2, -z'
'x+1/2, -y+1/2, z-1/2'

loop_
_atom_site_label
_atom_site_type_symbol
_atom_site_fract_x
_atom_site_fract_y
_atom_site_fract_z
_atom_site_U_iso_or_equiv
_atom_site_adp_type
_atom_site_occupancy
_atom_site_symmetry_multiplicity
_atom_site_calc_flag
_atom_site_refinement_flags
O11 O 0.0509(2) -0.36303(17) 0.15977(18) 0.1305(14) Uani 1 1 d .
O12 O -0.1302(3) -0.42297(17) 0.14231(18) 0.1132(12) Uani 1 1 d .
H12O H -0.083(3) -0.4543(17) 0.1253(14) 0.050 Uiso 1 1 d .
O13 O -0.1234(3) -0.04798(14) 0.30258(13) 0.0896(9) Uani 1 1 d .
H13O H -0.089(3) -0.0150(17) 0.3255(13) 0.050 Uiso 1 1 d .
O14 O -0.0217(2) -0.13932(13) 0.36528(10) 0.0681(6) Uani 1 1 d .
C11 C -0.1319(2) -0.30018(16) 0.19984(14) 0.0498(7) Uani 1 1 d .
C12 C -0.0708(2) -0.24353(14) 0.24247(12) 0.0396(6) Uani 1 1 d .
C13 C -0.1451(2) -0.18206(15) 0.26905(12) 0.0406(6) Uani 1 1 d .
C14 C -0.2747(2) -0.17701(17) 0.25299(14) 0.0522(7) Uani 1 1 d .
H14 H -0.3221 -0.1349 0.2701 0.063 Uiso 1 1 calc R
C15 C -0.3333(3) -0.23415(19) 0.21189(15) 0.0607(8) Uani 1 1 d .
H15 H -0.4202 -0.2313 0.2017 0.073 Uiso 1 1 calc R
C16 C -0.2619(3) -0.29526(18) 0.18624(15) 0.0581(8) Uani 1 1 d .
H16 H -0.3016 -0.3343 0.1591 0.070 Uiso 1 1 calc R
C17 C -0.0590(3) -0.36544(18) 0.16706(18) 0.0665(9) Uani 1 1 d .
C18 C -0.0888(2) -0.12151(16) 0.31745(14) 0.0453(6) Uani 1 1 d .
N21 N 0.0133(3) -0.53767(17) 0.08969(17) 0.0890(10) Uani 1 1 d .
C21 C -0.0265(3) -0.5925(2) 0.0445(2) 0.0955(14) Uani 1 1 d .
H21 H -0.1108 -0.5903 0.0286 0.115 Uiso 1 1 calc R
C22 C 0.0499(3) -0.6518(2) 0.0203(2) 0.0803(11) Uani 1 1 d .
H22 H 0.0169 -0.6885 -0.0112 0.096 Uiso 1 1 calc R
C23 C 0.1759(3) -0.65724(18) 0.04243(16) 0.0602(8) Uani 1 1 d .
C24 C 0.2175(3) -0.5989(2) 0.08809(17) 0.0740(10) Uani 1 1 d .
H24 H 0.3019 -0.5986 0.1040 0.089 Uiso 1 1 calc R
C25 C 0.1347(4) -0.5418(2) 0.1098(2) 0.0849(11) Uani 1 1 d .
H25 H 0.1656 -0.5035 0.1405 0.102 Uiso 1 1 calc R
C26 C 0.2624(3) -0.72128(17) 0.02190(16) 0.0641(8) Uani 1 1 d .
H26 H 0.3436 -0.7211 0.0422 0.077 Uiso 1 1 calc R
N31 N 0.0043(3) 0.06202(15) 0.37373(15) 0.0689(8) Uani 1 1 d .
C31 C -0.0083(3) 0.0796(2) 0.43798(19) 0.0754(10) Uani 1 1 d .
H31 H -0.0714 0.0531 0.4606 0.090 Uiso 1 1 calc R
C32 C 0.0674(3) 0.1350(2) 0.47264(16) 0.0703(9) Uani 1 1 d .
H32 H 0.0558 0.1450 0.5177 0.084 Uiso 1 1 calc R
C33 C 0.1610(3) 0.17556(17) 0.43966(17) 0.0583(8) Uani 1 1 d .
C34 C 0.1719(3) 0.1572(2) 0.37353(17) 0.0677(9) Uani 1 1 d .
H34 H 0.2325 0.1835 0.3490 0.081 Uiso 1 1 calc R
C35 C 0.0942(3) 0.1006(2) 0.34351(18) 0.0746(10) Uani 1 1 d .
H35 H 0.1056 0.0886 0.2988 0.090 Uiso 1 1 calc R
C36 C 0.2481(3) 0.2379(2) 0.47006(16) 0.0720(10) Uani 1 1 d .
H36 H 0.3058 0.2614 0.4421 0.086 Uiso 1 1 calc R

loop_
_atom_site_aniso_label
_atom_site_aniso_U_11
_atom_site_aniso_U_22
_atom_site_aniso_U_33
_atom_site_aniso_U_23
_atom_site_aniso_U_13
_atom_site_aniso_U_12
O11 0.0559(16) 0.120(2) 0.219(4) -0.114(2) 0.0337(18) -0.0142(15)
O12 0.0714(17) 0.0778(18) 0.192(3) -0.0775(19) 0.0170(18) -0.0035(14)
O13 0.112(2) 0.0454(14) 0.106(2) -0.0219(13) -0.0503(16) 0.0075(13)
O14 0.0809(15) 0.0705(14) 0.0511(12) -0.0027(10) -0.0161(11) -0.0005(12)
C11 0.0437(15) 0.0449(16) 0.0614(18) -0.0094(13) 0.0108(13) -0.0069(12)
C12 0.0362(13) 0.0365(13) 0.0466(15) 0.0015(11) 0.0063(11) -0.0020(11)
C13 0.0382(14) 0.0423(14) 0.0415(14) -0.0013(11) 0.0025(11) -0.0005(11)
C14 0.0402(15) 0.0569(17) 0.0597(17) -0.0106(14) 0.0042(13) 0.0067(13)
C15 0.0333(15) 0.077(2) 0.071(2) -0.0126(17) -0.0009(13) -0.0025(14)
C16 0.0457(17) 0.0616(19) 0.0672(19) -0.0200(15) 0.0054(14) -0.0126(14)
C17 0.0489(19) 0.0545(19) 0.097(3) -0.0300(17) 0.0126(17) -0.0097(15)
C18 0.0413(15) 0.0457(16) 0.0492(16) -0.0063(12) 0.0029(12) 0.0022(12)
N21 0.072(2) 0.0573(18) 0.137(3) -0.0397(18) -0.0022(19) 0.0039(15)
C21 0.061(2) 0.066(2) 0.159(4) -0.046(3) -0.011(2) 0.0049(18)
C22 0.071(2) 0.057(2) 0.112(3) -0.0338(19) -0.008(2) 0.0018(17)
C23 0.0577(19) 0.0489(17) 0.074(2) -0.0032(15) 0.0046(15) 0.0041(15)
C24 0.067(2) 0.064(2) 0.089(2) -0.0202(18) -0.0112(18) 0.0031(17)
C25 0.081(3) 0.063(2) 0.109(3) -0.037(2) -0.011(2) 0.0049(19)
C26 0.0598(19) 0.0540(19) 0.078(2) -0.0066(15) 0.0010(16) 0.0026(15)
N31 0.0761(19) 0.0464(15) 0.082(2) -0.0108(14) -0.0194(16) 0.0034(14)
C31 0.082(2) 0.062(2) 0.081(3) 0.0120(18) -0.004(2) -0.0129(18)
C32 0.084(2) 0.068(2) 0.0576(19) -0.0076(16) -0.0063(18) -0.0037(19)
C33 0.0540(18) 0.0442(17) 0.075(2) -0.0083(15) -0.0152(16) 0.0063(14)
C34 0.059(2) 0.072(2) 0.071(2) -0.0044(17) 0.0000(16) 0.0029(16)
C35 0.077(2) 0.080(2) 0.066(2) -0.0222(19) -0.0054(19) 0.013(2)
C36 0.067(2) 0.069(2) 0.079(2) -0.0062(19) -0.009(2) 0.0139(17)

loop_
_atom_type_symbol
_atom_type_description
_atom_type_scat_dispersion_real
_atom_type_scat_dispersion_imag
_atom_type_scat_source
C C 0.0033 0.0016 'International Tables Vol C Tables 4.2.6.8 and 6.1.1.4'
H H 0.0000 0.0000 'International Tables Vol C Tables 4.2.6.8 and 6.1.1.4'
N N 0.0061 0.0033 'International Tables Vol C Tables 4.2.6.8 and 6.1.1.4'
O O 0.0106 0.0060 'International Tables Vol C Tables 4.2.6.8 and 6.1.1.4'

loop_
_geom_angle_atom_site_label_1
_geom_angle_atom_site_label_2
_geom_angle_atom_site_label_3
_geom_angle
_geom_angle_site_symmetry_1
_geom_angle_site_symmetry_3
C16 C11 C12 120.1(2) . .
C16 C11 C17 118.7(3) . .
C12 C11 C17 121.2(2) . .
C11 C12 C13 117.7(2) . .
C11 C12 C12 122.9(2) . 2
C13 C12 C12 119.26(19) . 2
C14 C13 C12 121.0(2) . .
C14 C13 C18 117.8(2) . .
C12 C13 C18 121.2(2) . .
C15 C14 C13 120.3(3) . .
C16 C15 C14 119.2(3) . .
C15 C16 C11 121.6(3) . .
O11 C17 O12 122.3(3) . .
O11 C17 C11 124.1(3) . .
O12 C17 C11 113.4(3) . .
O14 C18 O13 124.1(3) . .
O14 C18 C13 123.7(2) . .
O13 C18 C13 112.1(2) . .
C25 N21 C21 116.2(3) . .
N21 C21 C22 123.6(3) . .
C21 C22 C23 120.2(3) . .
C24 C23 C22 115.9(3) . .
C24 C23 C26 120.2(3) . .
C22 C23 C26 123.8(3) . .
C25 C24 C23 120.1(3) . .
N21 C25 C24 124.0(3) . .
C26 C26 C23 127.0(4) 7_535 .
C35 N31 C31 116.5(3) . .
N31 C31 C32 123.3(3) . .
C31 C32 C33 119.2(3) . .
C34 C33 C32 116.6(3) . .
C34 C33 C36 118.1(3) . .
C32 C33 C36 125.3(3) . .
C35 C34 C33 120.2(3) . .
N31 C35 C34 124.1(3) . .
C36 C36 C33 126.7(5) 7_556 .

loop_
_geom_bond_atom_site_label_1
_geom_bond_atom_site_label_2
_geom_bond_distance
_geom_bond_site_symmetry_2
O11 C17 1.174(3) .
O12 C17 1.293(4) .
O13 C18 1.296(3) .
O14 C18 1.200(3) .
C11 C16 1.385(4) .
C11 C12 1.401(3) .
C11 C17 1.491(4) .
C12 C13 1.400(3) .
C12 C12 1.508(5) 2
C13 C14 1.390(3) .
C13 C18 1.495(3) .
C14 C15 1.378(4) .
C15 C16 1.371(4) .
N21 C25 1.324(4) .
N21 C21 1.333(4) .
C21 C22 1.369(4) .
C22 C23 1.382(4) .
C23 C24 1.384(4) .
C23 C26 1.465(4) .
C24 C25 1.368(5) .
C26 C26 1.309(6) 7_535
N31 C35 1.312(4) .
N31 C31 1.331(4) .
C31 C32 1.379(4) .
C32 C33 1.384(4) .
C33 C34 1.368(4) .
C33 C36 1.488(4) .
C34 C35 1.362(5) .
C36 C36 1.263(6) 7_556
